data_7005528
loop_
_publ_author_name
'Hua, Guoxiong'
'Li, Yang'
'Slawin, Alexandra M. Z.'
'Woollins, J. Derek'

_publ_section_title
;
 Stereoselective synthesis of olefins by a reductive coupling reaction.
;
_journal_issue 15
_journal_name_full 'Dalton transactions (Cambridge, England : 2003)'
_journal_page_first 1477
_journal_page_last 1480
_journal_paper_doi 10.1039/b702818k
_journal_year 2007
_chemical_formula_moiety 'C30 H22'
_chemical_formula_sum 'C30 H22'
_chemical_formula_weight 382.48
_chemical_name_systematic
;
?
;
_space_group_IT_number 2
_symmetry_cell_setting triclinic
_symmetry_space_group_name_Hall '-P 1'
_symmetry_space_group_name_H-M 'P -1'
_atom_sites_solution_hydrogens geom
_atom_sites_solution_primary direct
_atom_sites_solution_secondary difmap
_audit_creation_method SHELXL-97
_cell_angle_alpha 83.77(3)
_cell_angle_beta 89.75(3)
_cell_angle_gamma 81.48(2)
_cell_formula_units_Z 1
_cell_length_a 5.872(3)
_cell_length_b 7.437(3)
_cell_length_c 11.851(7)
_cell_measurement_reflns_used 1472
_cell_measurement_temperature 93(2)
_cell_measurement_theta_max 27.9444
_cell_measurement_theta_min 2.7858
_cell_volume 508.8(4)
_computing_cell_refinement 'CrystalClear (Rigaku Corp., 2004)'
_computing_data_collection 'CrystalClear (Rigaku Corp., 2004)'
_computing_data_reduction 'CrystalClear (Rigaku Corp., 2004)'
_computing_molecular_graphics PLATON
_computing_publication_material 'Bruker SHELXTL'
_computing_structure_refinement 'SHELXL-97 (Sheldrick, 1997)'
_computing_structure_solution 'SHELXS-97 (Sheldrick, 1990)'
_diffrn_ambient_temperature 93(2)
_diffrn_detector_area_resol_mean 0.83
_diffrn_measured_fraction_theta_full 0.918
_diffrn_measured_fraction_theta_max 0.746
_diffrn_measurement_device_type CCD
_diffrn_measurement_method dtprofit.ref
_diffrn_radiation_monochromator confocal
_diffrn_radiation_source 'rotating anode'
_diffrn_radiation_type MoK\a
_diffrn_radiation_wavelength 0.71070
_diffrn_reflns_av_R_equivalents 0.0834
_diffrn_reflns_av_sigmaI/netI 0.0798
_diffrn_reflns_limit_h_max 7
_diffrn_reflns_limit_h_min -7
_diffrn_reflns_limit_k_max 9
_diffrn_reflns_limit_k_min -9
_diffrn_reflns_limit_l_max 14
_diffrn_reflns_limit_l_min -13
_diffrn_reflns_number 3376
_diffrn_reflns_theta_full 25.00
_diffrn_reflns_theta_max 28.00
_diffrn_reflns_theta_min 1.73
_exptl_absorpt_coefficient_mu 0.071
_exptl_absorpt_correction_T_max 0.9979
_exptl_absorpt_correction_T_min 0.9930
_exptl_absorpt_correction_type multi-scan
_exptl_crystal_colour colorless
_exptl_crystal_density_diffrn 1.248
_exptl_crystal_density_method 'not measured'
_exptl_crystal_description Prism
_exptl_crystal_F_000 202
_exptl_crystal_size_max 0.10
_exptl_crystal_size_mid 0.04
_exptl_crystal_size_min 0.03
_refine_diff_density_max 0.318
_refine_diff_density_min -0.271
_refine_diff_density_rms 0.075
_refine_ls_extinction_method none
_refine_ls_goodness_of_fit_ref 1.071
_refine_ls_hydrogen_treatment constr
_refine_ls_matrix_type full
_refine_ls_number_parameters 137
_refine_ls_number_reflns 1840
_refine_ls_number_restraints 0
_refine_ls_restrained_S_all 1.071
_refine_ls_R_factor_all 0.1009
_refine_ls_R_factor_gt 0.0788
_refine_ls_shift/su_max 0.000
_refine_ls_shift/su_mean 0.000
_refine_ls_structure_factor_coef Fsqd
_refine_ls_weighting_details 'calc w=1/[\s^2^(Fo^2^)+(0.0957P)^2^+0.4080P] where P=(Fo^2^+2Fc^2^)/3'
_refine_ls_weighting_scheme calc
_refine_ls_wR_factor_gt 0.1955
_refine_ls_wR_factor_ref 0.2176
_reflns_number_gt 1357
_reflns_number_total 1840
_reflns_threshold_expression >2sigma(I)
_cod_data_source_file b702818k.txt
_cod_data_source_block 16
_cod_depositor_comments
;
The following automatic conversions were performed:
'_symmetry_cell_setting' value 'Triclinic' changed to 'triclinic'
according to '/home/saulius/struct/CIF-dictionaries/cif_core.dic'
dictionary named 'cif_core.dic' version 2.4.1 from 2010-06-29.

Automatic conversion script
Id: cif_fix_enum 1527 2010-12-29 10:47:43Z saulius 
;
_cod_original_sg_symbol_H-M P-1
_cod_database_code 7005528

loop_
_symmetry_equiv_pos_as_xyz
'x, y, z'
'-x, -y, -z'

loop_
_atom_site_label
_atom_site_type_symbol
_atom_site_fract_x
_atom_site_fract_y
_atom_site_fract_z
_atom_site_U_iso_or_equiv
_atom_site_adp_type
_atom_site_occupancy
_atom_site_symmetry_multiplicity
_atom_site_calc_flag
_atom_site_refinement_flags
_atom_site_disorder_assembly
_atom_site_disorder_group
C4 C 1.0094(5) 0.1142(4) 0.2579(2) 0.0263(7) Uani 1 1 d . . .
C1 C 0.8409(5) 0.1369(4) 0.4477(2) 0.0248(6) Uani 1 1 d . . .
H1 H 0.7301 0.2307 0.4109 0.030 Uiso 1 1 calc R . .
C2 C 1.0109(5) 0.0490(4) 0.3822(2) 0.0244(6) Uani 1 1 d . . .
C5 C 0.8240(5) 0.0959(4) 0.1889(2) 0.0281(7) Uani 1 1 d . . .
H5 H 0.7016 0.0375 0.2208 0.034 Uiso 1 1 calc R . .
C6 C 0.8150(5) 0.1616(4) 0.0744(3) 0.0336(7) Uani 1 1 d . . .
H6 H 0.6894 0.1461 0.0279 0.040 Uiso 1 1 calc R . .
C3 C 0.8247(5) 0.0937(4) 0.5658(2) 0.0247(6) Uani 1 1 d . . .
C15 C 0.6812(5) 0.2588(4) 0.7328(2) 0.0278(7) Uani 1 1 d . . .
H15 H 0.8292 0.2249 0.7673 0.033 Uiso 1 1 calc R . .
C11 C 0.4203(5) 0.2547(4) 0.5796(2) 0.0278(7) Uani 1 1 d . . .
H11 H 0.3869 0.2172 0.5082 0.033 Uiso 1 1 calc R . .
C12 C 0.2489(5) 0.3625(4) 0.6347(3) 0.0299(7) Uani 1 1 d . . .
H12 H 0.1012 0.3990 0.6002 0.036 Uiso 1 1 calc R . .
C13 C 0.2944(5) 0.4161(4) 0.7395(3) 0.0307(7) Uani 1 1 d . . .
H13 H 0.1771 0.4877 0.7776 0.037 Uiso 1 1 calc R . .
C7 C 0.9931(6) 0.2507(4) 0.0285(3) 0.0344(8) Uani 1 1 d . . .
H7 H 0.9878 0.2975 -0.0495 0.041 Uiso 1 1 calc R . .
C14 C 0.5099(5) 0.3653(4) 0.7886(2) 0.0305(7) Uani 1 1 d . . .
H14 H 0.5418 0.4028 0.8602 0.037 Uiso 1 1 calc R . .
C9 C 1.1866(5) 0.2042(4) 0.2101(3) 0.0298(7) Uani 1 1 d . . .
H9 H 1.3133 0.2194 0.2559 0.036 Uiso 1 1 calc R . .
C10 C 0.6405(5) 0.2009(4) 0.6277(2) 0.0250(6) Uani 1 1 d . . .
C8 C 1.1767(5) 0.2712(4) 0.0956(3) 0.0319(7) Uani 1 1 d . . .
H8 H 1.2973 0.3315 0.0636 0.038 Uiso 1 1 calc R . .

loop_
_atom_site_aniso_label
_atom_site_aniso_U_11
_atom_site_aniso_U_22
_atom_site_aniso_U_33
_atom_site_aniso_U_23
_atom_site_aniso_U_13
_atom_site_aniso_U_12
C4 0.0293(15) 0.0245(14) 0.0229(14) -0.0035(10) 0.0034(11) 0.0042(12)
C1 0.0246(14) 0.0238(14) 0.0257(15) -0.0030(10) 0.0016(11) -0.0025(12)
C2 0.0269(14) 0.0268(14) 0.0205(14) -0.0042(10) 0.0005(11) -0.0062(12)
C5 0.0273(14) 0.0288(15) 0.0283(15) -0.0061(11) 0.0027(11) -0.0029(13)
C6 0.0350(16) 0.0380(17) 0.0265(16) -0.0046(12) -0.0008(12) -0.0007(14)
C3 0.0243(14) 0.0266(14) 0.0234(14) -0.0034(10) 0.0025(11) -0.0034(12)
C15 0.0269(14) 0.0286(15) 0.0278(15) -0.0062(11) 0.0025(11) -0.0018(13)
C11 0.0302(15) 0.0280(15) 0.0260(15) -0.0034(11) 0.0039(11) -0.0064(13)
C12 0.0249(15) 0.0283(15) 0.0355(17) -0.0010(12) 0.0032(12) -0.0027(13)
C13 0.0320(16) 0.0253(15) 0.0337(17) -0.0030(11) 0.0089(12) -0.0008(13)
C7 0.0449(18) 0.0313(16) 0.0247(15) -0.0021(12) 0.0077(13) 0.0005(14)
C14 0.0371(17) 0.0283(15) 0.0264(15) -0.0073(11) 0.0052(12) -0.0028(13)
C9 0.0279(15) 0.0287(15) 0.0320(16) -0.0042(11) 0.0042(12) -0.0015(13)
C10 0.0267(14) 0.0235(14) 0.0252(15) -0.0029(10) 0.0034(11) -0.0048(12)
C8 0.0326(16) 0.0305(16) 0.0320(17) -0.0031(12) 0.0108(13) -0.0035(14)

loop_
_atom_type_symbol
_atom_type_description
_atom_type_scat_dispersion_real
_atom_type_scat_dispersion_imag
_atom_type_scat_source
C C 0.0033 0.0016 'International Tables Vol C Tables 4.2.6.8 and 6.1.1.4'
H H 0.0000 0.0000 'International Tables Vol C Tables 4.2.6.8 and 6.1.1.4'

loop_
_geom_angle_atom_site_label_1
_geom_angle_atom_site_label_2
_geom_angle_atom_site_label_3
_geom_angle
_geom_angle_site_symmetry_1
_geom_angle_site_symmetry_3
_geom_angle_publ_flag
C5 C4 C9 118.7(3) . . ?
C5 C4 C2 120.3(3) . . ?
C9 C4 C2 120.9(3) . . ?
C2 C1 C3 123.3(3) . . ?
C2 C1 H1 118.4 . . ?
C3 C1 H1 118.4 . . ?
C1 C2 C3 119.7(2) . 2_756 ?
C1 C2 C4 117.0(2) . . ?
C3 C2 C4 123.3(2) 2_756 . ?
C6 C5 C4 121.2(3) . . ?
C6 C5 H5 119.4 . . ?
C4 C5 H5 119.4 . . ?
C5 C6 C7 119.1(3) . . ?
C5 C6 H6 120.4 . . ?
C7 C6 H6 120.4 . . ?
C1 C3 C2 117.0(2) . 2_756 ?
C1 C3 C10 118.6(2) . . ?
C2 C3 C10 124.4(2) 2_756 . ?
C10 C15 C14 121.7(3) . . ?
C10 C15 H15 119.2 . . ?
C14 C15 H15 119.2 . . ?
C12 C11 C10 121.2(3) . . ?
C12 C11 H11 119.4 . . ?
C10 C11 H11 119.4 . . ?
C13 C12 C11 120.0(3) . . ?
C13 C12 H12 120.0 . . ?
C11 C12 H12 120.0 . . ?
C14 C13 C12 119.9(3) . . ?
C14 C13 H13 120.0 . . ?
C12 C13 H13 120.0 . . ?
C8 C7 C6 120.4(3) . . ?
C8 C7 H7 119.8 . . ?
C6 C7 H7 119.8 . . ?
C13 C14 C15 119.9(3) . . ?
C13 C14 H14 120.0 . . ?
C15 C14 H14 120.0 . . ?
C8 C9 C4 120.0(3) . . ?
C8 C9 H9 120.0 . . ?
C4 C9 H9 120.0 . . ?
C15 C10 C11 117.3(3) . . ?
C15 C10 C3 121.9(3) . . ?
C11 C10 C3 120.7(2) . . ?
C7 C8 C9 120.5(3) . . ?
C7 C8 H8 119.7 . . ?
C9 C8 H8 119.7 . . ?

loop_
_geom_bond_atom_site_label_1
_geom_bond_atom_site_label_2
_geom_bond_distance
_geom_bond_site_symmetry_2
_geom_bond_publ_flag
C4 C5 1.396(4) . ?
C4 C9 1.404(4) . ?
C4 C2 1.500(4) . ?
C1 C2 1.391(4) . ?
C1 C3 1.407(4) . ?
C1 H1 0.9500 . ?
C2 C3 1.413(4) 2_756 ?
C5 C6 1.390(4) . ?
C5 H5 0.9500 . ?
C6 C7 1.397(5) . ?
C6 H6 0.9500 . ?
C3 C2 1.413(4) 2_756 ?
C3 C10 1.486(4) . ?
C15 C10 1.394(4) . ?
C15 C14 1.395(4) . ?
C15 H15 0.9500 . ?
C11 C12 1.397(4) . ?
C11 C10 1.400(4) . ?
C11 H11 0.9500 . ?
C12 C13 1.384(4) . ?
C12 H12 0.9500 . ?
C13 C14 1.378(4) . ?
C13 H13 0.9500 . ?
C7 C8 1.379(5) . ?
C7 H7 0.9500 . ?
C14 H14 0.9500 . ?
C9 C8 1.392(4) . ?
C9 H9 0.9500 . ?
C8 H8 0.9500 . ?

loop_
_geom_torsion_atom_site_label_1
_geom_torsion_atom_site_label_2
_geom_torsion_atom_site_label_3
_geom_torsion_atom_site_label_4
_geom_torsion
_geom_torsion_site_symmetry_1
_geom_torsion_site_symmetry_2
_geom_torsion_site_symmetry_3
_geom_torsion_site_symmetry_4
_geom_torsion_publ_flag
C3 C1 C2 C3 1.3(4) . . . 2_756 ?
C3 C1 C2 C4 -178.2(3) . . . . ?
C5 C4 C2 C1 -64.0(4) . . . . ?
C9 C4 C2 C1 112.1(3) . . . . ?
C5 C4 C2 C3 116.4(3) . . . 2_756 ?
C9 C4 C2 C3 -67.4(4) . . . 2_756 ?
C9 C4 C5 C6 1.3(4) . . . . ?
C2 C4 C5 C6 177.5(3) . . . . ?
C4 C5 C6 C7 -1.3(4) . . . . ?
C2 C1 C3 C2 -1.3(4) . . . 2_756 ?
C2 C1 C3 C10 178.0(2) . . . . ?
C10 C11 C12 C13 -0.9(4) . . . . ?
C11 C12 C13 C14 1.0(4) . . . . ?
C5 C6 C7 C8 0.8(4) . . . . ?
C12 C13 C14 C15 -0.5(4) . . . . ?
C10 C15 C14 C13 -0.2(5) . . . . ?
C5 C4 C9 C8 -0.8(4) . . . . ?
C2 C4 C9 C8 -177.0(3) . . . . ?
C14 C15 C10 C11 0.3(4) . . . . ?
C14 C15 C10 C3 177.5(3) . . . . ?
C12 C11 C10 C15 0.2(4) . . . . ?
C12 C11 C10 C3 -177.0(2) . . . . ?
C1 C3 C10 C15 -138.3(3) . . . . ?
C2 C3 C10 C15 40.9(4) 2_756 . . . ?
C1 C3 C10 C11 38.8(4) . . . . ?
C2 C3 C10 C11 -142.0(3) 2_756 . . . ?
C6 C7 C8 C9 -0.3(4) . . . . ?
C4 C9 C8 C7 0.3(4) . . . . ?
